data_1552518
loop_
_publ_author_name
'Price, Jeffrey S.'
'Emslie, David J. H.'

_publ_section_title
;
 Interconversion and reactivity of manganese silyl, silylene, and silene
 complexes
;
_journal_name_full 'Chemical Science'
_journal_paper_doi 10.1039/C9SC04513A
_journal_year 2019
_chemical_formula_moiety 'C27 H55 Mn N2 P4 Si'
_chemical_formula_sum 'C27 H55 Mn N2 P4 Si'
_chemical_formula_weight 614.64
_space_group_crystal_system orthorhombic
_space_group_IT_number 56
_space_group_name_Hall '-P 2ab 2ac'
_space_group_name_H-M_alt 'P c c n'
_symmetry_space_group_name_Hall '-P 2ab 2ac'
_symmetry_space_group_name_H-M 'P c c n'
_atom_sites_solution_hydrogens mixed
_atom_sites_solution_primary dual
_audit_creation_date 2019-2-8
_audit_creation_method
;
Olex2 1.2
(compiled 2018.05.29 svn.r3508 for OlexSys, GUI svn.r5506)
;
_audit_update_record
;
2019-08-09 deposited with the CCDC.    2019-10-23 downloaded from the CCDC.
;
_cell_angle_alpha 90
_cell_angle_beta 90
_cell_angle_gamma 90
_cell_formula_units_Z 8
_cell_length_a 30.089(3)
_cell_length_b 12.8432(11)
_cell_length_c 17.3407(15)
_cell_measurement_reflns_used 6258
_cell_measurement_temperature 100(2)
_cell_measurement_theta_max 25.842
_cell_measurement_theta_min 2.349
_cell_volume 6701.1(11)
_computing_cell_refinement 'SAINT v8.34A (Bruker, 2013)'
_computing_data_reduction 'SAINT v8.34A (Bruker, 2013)'
_computing_molecular_graphics 'Olex2 (Dolomanov et al., 2009)'
_computing_publication_material 'Olex2 (Dolomanov et al., 2009)'
_computing_structure_refinement 'XL (Sheldrick, 2008)'
_computing_structure_solution 'ShelXT (Sheldrick, 2015)'
_diffrn_ambient_temperature 100
_diffrn_measured_fraction_theta_full 0.999
_diffrn_measured_fraction_theta_max 0.994
_diffrn_measurement_device_type 'Bruker APEX-II CCD'
_diffrn_measurement_method '\f and \w scans'
_diffrn_radiation_type MoK\a
_diffrn_radiation_wavelength 0.71073
_diffrn_reflns_av_R_equivalents 0.0902
_diffrn_reflns_av_unetI/netI 0.0614
_diffrn_reflns_Laue_measured_fraction_full 0.999
_diffrn_reflns_Laue_measured_fraction_max 0.994
_diffrn_reflns_limit_h_max 37
_diffrn_reflns_limit_h_min -37
_diffrn_reflns_limit_k_max 16
_diffrn_reflns_limit_k_min -14
_diffrn_reflns_limit_l_max 21
_diffrn_reflns_limit_l_min -21
_diffrn_reflns_number 43355
_diffrn_reflns_point_group_measured_fraction_full 0.999
_diffrn_reflns_point_group_measured_fraction_max 0.994
_diffrn_reflns_theta_full 25.242
_diffrn_reflns_theta_max 26.454
_diffrn_reflns_theta_min 1.354
_diffrn_standards_number 0
_exptl_absorpt_coefficient_mu 0.639
_exptl_absorpt_correction_T_max 0.7454
_exptl_absorpt_correction_T_min 0.5845
_exptl_absorpt_correction_type multi-scan
_exptl_absorpt_process_details
;   
 'SADABS-2014/4 (Bruker,2014/4) was used for absorption correction.
wR2(int) was 0.0664 before and 0.0555 after correction.
The Ratio of minimum to maximum transmission is 0.7841.
The \l/2 correction factor is 0.00150.'
;
_exptl_crystal_colour red
_exptl_crystal_colour_primary red
_exptl_crystal_density_diffrn 1.218
_exptl_crystal_description block
_exptl_crystal_F_000 2640
_exptl_crystal_size_max 0.2
_exptl_crystal_size_mid 0.2
_exptl_crystal_size_min 0.1
_refine_diff_density_max 1.384
_refine_diff_density_min -1.026
_refine_diff_density_rms 0.107
_refine_ls_extinction_method none
_refine_ls_goodness_of_fit_ref 1.208
_refine_ls_hydrogen_treatment mixed
_refine_ls_matrix_type full
_refine_ls_number_parameters 454
_refine_ls_number_reflns 6872
_refine_ls_number_restraints 898
_refine_ls_restrained_S_all 1.164
_refine_ls_R_factor_all 0.1543
_refine_ls_R_factor_gt 0.1030
_refine_ls_shift/su_max 0.001
_refine_ls_shift/su_mean 0.000
_refine_ls_structure_factor_coef Fsqd
_refine_ls_weighting_details 'w=1/[\s^2^(Fo^2^)+(0.0535P)^2^+41.5374P] where P=(Fo^2^+2Fc^2^)/3'
_refine_ls_weighting_scheme calc
_refine_ls_wR_factor_gt 0.2048
_refine_ls_wR_factor_ref 0.2289
_reflns_Friedel_coverage 0.000
_reflns_number_gt 4578
_reflns_number_total 6872
_reflns_threshold_expression 'I > 2\s(I)'
_cod_data_source_file c9sc04513a3.cif
_cod_data_source_block MnHSiPh_NHC_iPr
_cod_original_cell_volume 6701.0(10)
_cod_database_code 1552518
_shelx_shelxl_version_number 2016/6
_shelx_space_group_comment
;
The symmetry employed for this shelxl refinement is uniquely defined
by the following loop, which should always be used as a source of
symmetry information in preference to the above space-group names.
They are only intended as comments.
;
_shelx_estimated_absorpt_t_max 0.939
_shelx_estimated_absorpt_t_min 0.883
_olex2_refinement_description
;
1. Fixed Uiso
 At 1.2 times of:
  All C(H) groups, All C(H,H) groups
 At 1.5 times of:
  All C(H,H,H) groups
2. Shared sites
{P3, P3B}
{P4, P4B}
3. Restrained distances
 P4B-Mn1 \\sim Mn1-P4 \\sim Mn1-P2A
 with sigma of 0.005
 P1A-Mn1 \\sim P1B-Mn1 \\sim P1-Mn1
 with sigma of 0.005
 P2-Mn1 \\sim P2B-Mn1 \\sim P3A-Mn1
 with sigma of 0.005
4. Uiso/Uaniso restraints and constraints
Uanis(P2A) = Uanis(P4)
Uanis(C22A) = Uanis(C21)
Uanis(C16A) = Uanis(C18)
Uanis(C16) = Uanis(C18A)
Uanis(C26) = Uanis(C21A)
Uanis(C20A) = Uanis(C27)
Uanis(C26A) = Uanis(C23)
Uanis(C25A) = Uanis(C22)
Uanis(C23A) = Uanis(C20)
Uanis(C17A) = Uanis(C17)
Uanis(P1) = Uanis(P1A)
Uanis(P3A) = Uanis(P2)
Uanis(C26B) = Uanis(C27)
Uanis(C27B) = Uanis(C21A)
Uanis(P4B) = Uanis(P2A)
Uanis(C25B) = Uanis(C25)
Uanis(C24B) = Uanis(C24)
Uanis(C23B) = Uanis(C22)
Uanis(C22B) = Uanis(C26A)
Uanis(C20) = Uanis(C21B)
Uanis(C20B) = Uanis(C21)
Uanis(P2) = Uanis(P2B)
Uanis(C19B) = Uanis(C19)
Uanis(C18) = Uanis(C18B)
Uanis(C17B) = Uanis(C16)
Uanis(C16B) = Uanis(C17)
Uanis(P1) = Uanis(P1B)
Uanis(P3B) = Uanis(P3) = Uanis(P4A)
Uanis(P3B) = Uanis(P1A)
Uanis(C22) = Uanis(C19)
5. Rigid body (RIGU) restrains
 All non-hydrogen atoms
 with sigma for 1-2 distances of 0.004 and sigma for 1-3 distances of 0.004
6. Same fragment restrains
{P1A, P2A, C16A, C17A, C18A, C19A, C20A, C21A} sigma for 1-2: 0.002, 1-3: 0.004
as
{P1, P2, C16, C17, C18, C19, C20, C21}
{P1A, P2A, C17A, C16A, C18A, C19A, C20A, C21A} sigma for 1-2: 0.002, 1-3: 0.004
as
{P3, P4, C22, C23, C24, C25, C26, C27}
{P1A, P2A, C17A, C16A, C18A, C19A, C20A, C21A} sigma for 1-2: 0.002, 1-3: 0.004
as
{P3A, P4A, C22A, C23A, C24A, C25A, C26A, C27A}
{P1A, P2A, C16A, C17A, C18A, C19A, C21A, C20A} sigma for 1-2: 0.002, 1-3: 0.004
as
{P1B, P2B, C16B, C17B, C18B, C19B, C20B, C21B}
{P1A, P2A, C17A, C16A, C18A, C19A, C21A, C20A} sigma for 1-2: 0.002, 1-3: 0.004
as
{P3B, P4B, C22B, C23B, C24B, C25B, C26B, C27B}
7. Others
 1*[Sof(P1)+Sof(P2)+Sof(C16)+Sof(H16A)+Sof(H16B)+Sof(H16C)+Sof(C17)+Sof(H17B)+
 Sof(H17C)+Sof(H17A)+Sof(C18)+Sof(H18B)+Sof(H18A)+Sof(C19)+Sof(H19A)+Sof(H19B)+
 Sof(C20)+Sof(H20A)+Sof(H20B)+Sof(H20C)+Sof(C21)+Sof(H21C)+Sof(H21A)+Sof(H21B)+
 Sof(P3)+Sof(P4)+Sof(C22)+Sof(H22A)+Sof(H22B)+Sof(H22C)+Sof(C23)+Sof(H23A)+
 Sof(H23B)+Sof(H23C)+Sof(C24)+Sof(H24B)+Sof(H24A)+Sof(C25)+Sof(H25A)+Sof(H25B)+
 Sof(C26)+Sof(H26A)+Sof(H26B)+Sof(H26C)+Sof(C27)+Sof(H27A)+Sof(H27B)+Sof(H27C)]+
 1*[Sof(P1A)+Sof(P2A)+Sof(P3A)+Sof(P4A)+Sof(C22A)+Sof(H22F)+Sof(H22E)+Sof(H22D)+
 Sof(C23A)+Sof(H23D)+Sof(H23E)+Sof(H23F)+Sof(C24A)+Sof(H24C)+Sof(H24D)+
 Sof(C25A)+Sof(H25D)+Sof(H25C)+Sof(C26A)+Sof(H26D)+Sof(H26E)+Sof(H26F)+
 Sof(C27A)+Sof(H27F)+Sof(H27D)+Sof(H27E)+Sof(C16A)+Sof(H16D)+Sof(H16E)+
 Sof(H16F)+Sof(C17A)+Sof(H17E)+Sof(H17D)+Sof(H17F)+Sof(C18A)+Sof(H18C)+
 Sof(H18D)+Sof(C19A)+Sof(H19C)+Sof(H19D)+Sof(C20A)+Sof(H20D)+Sof(H20E)+
 Sof(H20F)+Sof(C21A)+Sof(H21F)+Sof(H21D)+Sof(H21E)]+1*[Sof(P1B)+Sof(P2B)+
 Sof(C16B)+Sof(H16H)+Sof(H16G)+Sof(H16I)+Sof(C17B)+Sof(H17G)+Sof(H17H)+
 Sof(H17I)+Sof(C18B)+Sof(H18E)+Sof(H18F)+Sof(C19B)+Sof(H19E)+Sof(H19F)+
 Sof(C20B)+Sof(H20G)+Sof(H20H)+Sof(H20I)+Sof(C21B)+Sof(H21G)+Sof(H21H)+
 Sof(H21I)+Sof(P3B)+Sof(P4B)+Sof(C22B)+Sof(H22G)+Sof(H22H)+Sof(H22I)+Sof(C23B)+
 Sof(H23G)+Sof(H23H)+Sof(H23I)+Sof(C24B)+Sof(H24E)+Sof(H24F)+Sof(C25B)+
 Sof(H25E)+Sof(H25F)+Sof(C26B)+Sof(H26G)+Sof(H26H)+Sof(H26I)+Sof(C27B)+
 Sof(H27I)+Sof(H27G)+Sof(H27H)]=1 with esd of 0
 Sof(P1)=Sof(P2)=Sof(C16)=Sof(H16A)=Sof(H16B)=Sof(H16C)=Sof(C17)=Sof(H17B)=
 Sof(H17C)=Sof(H17A)=Sof(C18)=Sof(H18B)=Sof(H18A)=Sof(C19)=Sof(H19A)=Sof(H19B)=
 Sof(C20)=Sof(H20A)=Sof(H20B)=Sof(H20C)=Sof(C21)=Sof(H21C)=Sof(H21A)=Sof(H21B)=
 Sof(P3)=Sof(P4)=Sof(C22)=Sof(H22A)=Sof(H22B)=Sof(H22C)=Sof(C23)=Sof(H23A)=
 Sof(H23B)=Sof(H23C)=Sof(C24)=Sof(H24B)=Sof(H24A)=Sof(C25)=Sof(H25A)=Sof(H25B)=
 Sof(C26)=Sof(H26A)=Sof(H26B)=Sof(H26C)=Sof(C27)=Sof(H27A)=Sof(H27B)=Sof(H27C)=
 FVAR(1)
 Sof(P1A)=Sof(P2A)=Sof(P3A)=Sof(P4A)=Sof(C22A)=Sof(H22F)=Sof(H22E)=Sof(H22D)=
 Sof(C23A)=Sof(H23D)=Sof(H23E)=Sof(H23F)=Sof(C24A)=Sof(H24C)=Sof(H24D)=
 Sof(C25A)=Sof(H25D)=Sof(H25C)=Sof(C26A)=Sof(H26D)=Sof(H26E)=Sof(H26F)=
 Sof(C27A)=Sof(H27F)=Sof(H27D)=Sof(H27E)=Sof(C16A)=Sof(H16D)=Sof(H16E)=
 Sof(H16F)=Sof(C17A)=Sof(H17E)=Sof(H17D)=Sof(H17F)=Sof(C18A)=Sof(H18C)=
 Sof(H18D)=Sof(C19A)=Sof(H19C)=Sof(H19D)=Sof(C20A)=Sof(H20D)=Sof(H20E)=
 Sof(H20F)=Sof(C21A)=Sof(H21F)=Sof(H21D)=Sof(H21E)=FVAR(2)
 Sof(P1B)=Sof(P2B)=Sof(C16B)=Sof(H16H)=Sof(H16G)=Sof(H16I)=Sof(C17B)=Sof(H17G)=
 Sof(H17H)=Sof(H17I)=Sof(C18B)=Sof(H18E)=Sof(H18F)=Sof(C19B)=Sof(H19E)=
 Sof(H19F)=Sof(C20B)=Sof(H20G)=Sof(H20H)=Sof(H20I)=Sof(C21B)=Sof(H21G)=
 Sof(H21H)=Sof(H21I)=Sof(P3B)=Sof(P4B)=Sof(C22B)=Sof(H22G)=Sof(H22H)=Sof(H22I)=
 Sof(C23B)=Sof(H23G)=Sof(H23H)=Sof(H23I)=Sof(C24B)=Sof(H24E)=Sof(H24F)=
 Sof(C25B)=Sof(H25E)=Sof(H25F)=Sof(C26B)=Sof(H26G)=Sof(H26H)=Sof(H26I)=
 Sof(C27B)=Sof(H27I)=Sof(H27G)=Sof(H27H)=FVAR(3)
8.a Ternary CH refined with riding coordinates:
 C7(H7)
8.b Secondary CH2 refined with riding coordinates:
 C18(H18B,H18A), C19(H19A,H19B), C24(H24B,H24A), C25(H25A,H25B), C24A(H24C,
 H24D), C25A(H25D,H25C), C18A(H18C,H18D), C19A(H19C,H19D), C18B(H18E,H18F),
 C19B(H19E,H19F), C24B(H24E,H24F), C25B(H25E,H25F)
8.c Me refined with riding coordinates:
 C27B(H27I,H27G,H27H)
8.d Aromatic/amide H refined with riding coordinates:
 C2(H1A), C3(H3), C11(H11), C12(H12), C13(H13), C14(H14), C15(H15)
8.e Idealised Me refined as rotating group:
 C5(H5A,H5B,H5C), C6(H6A,H6B,H6C), C8(H8A,H8B,H8C), C9(H9A,H9B,H9C), C16(H16A,
 H16B,H16C), C17(H17B,H17C,H17A), C20(H20A,H20B,H20C), C21(H21C,H21A,H21B),
 C22(H22A,H22B,H22C), C23(H23A,H23B,H23C), C26(H26A,H26B,H26C), C27(H27A,H27B,
 H27C), C22A(H22F,H22E,H22D), C23A(H23D,H23E,H23F), C26A(H26D,H26E,H26F),
 C27A(H27F,H27D,H27E), C16A(H16D,H16E,H16F), C17A(H17E,H17D,H17F), C20A(H20D,
 H20E,H20F), C21A(H21F,H21D,H21E), C16B(H16H,H16G,H16I), C17B(H17G,H17H,H17I),
 C20B(H20G,H20H,H20I), C21B(H21G,H21H,H21I), C22B(H22G,H22H,H22I), C23B(H23G,
 H23H,H23I), C26B(H26G,H26H,H26I)
;
_olex2_submission_special_instructions 'No special instructions were received'

loop_
_space_group_symop_operation_xyz
'x, y, z'
'-x+1/2, -y+1/2, z'
'-x, y+1/2, -z+1/2'
'x+1/2, -y, -z+1/2'
'-x, -y, -z'
'x-1/2, y-1/2, -z'
'x, -y-1/2, z-1/2'
'-x-1/2, y, z-1/2'

loop_
_atom_site_label
_atom_site_type_symbol
_atom_site_fract_x
_atom_site_fract_y
_atom_site_fract_z
_atom_site_U_iso_or_equiv
_atom_site_adp_type
_atom_site_occupancy
_atom_site_site_symmetry_order
_atom_site_calc_flag
_atom_site_refinement_flags_posn
_atom_site_refinement_flags_adp
_atom_site_refinement_flags_occupancy
_atom_site_disorder_assembly
_atom_site_disorder_group
Mn1 Mn 0.61435(3) 0.40057(7) 0.71839(5) 0.0246(2) Uani 1 1 d D U . . .
H1 H 0.652(2) 0.391(6) 0.655(4) 0.06(2) Uiso 1 1 d . . . . .
Si1 Si 0.61614(5) 0.57547(13) 0.69218(10) 0.0243(4) Uani 1 1 d . U . . .
H2 H 0.5737(19) 0.627(5) 0.668(3) 0.029(17) Uiso 1 1 d . . . . .
N1 N 0.63417(16) 0.7176(4) 0.5574(3) 0.0262(11) Uani 1 1 d . U . . .
N2 N 0.68620(16) 0.6046(4) 0.5665(3) 0.0303(11) Uani 1 1 d . U . . .
C1 C 0.64731(18) 0.6352(5) 0.6001(3) 0.0248(12) Uani 1 1 d . U . . .
C2 C 0.6636(2) 0.7373(6) 0.4985(4) 0.0344(15) Uani 1 1 d . U . . .
H1A H 0.661368 0.789803 0.461800 0.041 Uiso 1 1 calc R . . . .
C3 C 0.6959(2) 0.6666(6) 0.5041(4) 0.0365(16) Uani 1 1 d . U . . .
H3 H 0.720458 0.660441 0.471826 0.044 Uiso 1 1 calc R . . . .
C4 C 0.5951(2) 0.7859(5) 0.5725(4) 0.0290(13) Uani 1 1 d . U . . .
H4 H 0.581(2) 0.757(5) 0.614(4) 0.028(17) Uiso 1 1 d . . . . .
C5 C 0.6104(2) 0.8925(5) 0.5987(4) 0.0365(15) Uani 1 1 d . U . . .
H5A H 0.629859 0.885194 0.642258 0.055 Uiso 1 1 calc GR . . . .
H5B H 0.585072 0.933564 0.613092 0.055 Uiso 1 1 calc GR . . . .
H5C H 0.625986 0.926234 0.557382 0.055 Uiso 1 1 calc GR . . . .
C6 C 0.5658(2) 0.7887(6) 0.5007(4) 0.0412(17) Uani 1 1 d . U . . .
H6A H 0.582057 0.819062 0.458734 0.062 Uiso 1 1 calc GR . . . .
H6B H 0.539758 0.829714 0.510925 0.062 Uiso 1 1 calc GR . . . .
H6C H 0.557074 0.719112 0.487261 0.062 Uiso 1 1 calc GR . . . .
C7 C 0.7163(2) 0.5203(6) 0.5932(4) 0.0384(16) Uani 1 1 d . U . . .
H7 H 0.704241 0.491567 0.641148 0.046 Uiso 1 1 calc R . . . .
C8 C 0.7617(2) 0.5673(7) 0.6106(5) 0.051(2) Uani 1 1 d . U . . .
H8A H 0.775167 0.590768 0.563531 0.076 Uiso 1 1 calc GR . . . .
H8B H 0.780314 0.515674 0.634241 0.076 Uiso 1 1 calc GR . . . .
H8C H 0.758223 0.625241 0.645119 0.076 Uiso 1 1 calc GR . . . .
C9 C 0.7186(3) 0.4335(7) 0.5344(5) 0.056(2) Uani 1 1 d . U . . .
H9A H 0.689827 0.402293 0.528850 0.085 Uiso 1 1 calc GR . . . .
H9B H 0.739532 0.381860 0.551334 0.085 Uiso 1 1 calc GR . . . .
H9C H 0.728044 0.461284 0.485644 0.085 Uiso 1 1 calc GR . . . .
C10 C 0.63404(19) 0.6970(5) 0.7526(3) 0.0213(12) Uani 1 1 d . U . . .
C11 C 0.60268(19) 0.7604(5) 0.7893(3) 0.0268(13) Uani 1 1 d . U . . .
H11 H 0.573090 0.739460 0.789816 0.032 Uiso 1 1 calc R . . . .
C12 C 0.6142(2) 0.8536(5) 0.8252(4) 0.0319(14) Uani 1 1 d . U . . .
H12 H 0.592427 0.894637 0.848197 0.038 Uiso 1 1 calc R . . . .
C13 C 0.6584(2) 0.8846(5) 0.8263(4) 0.0336(14) Uani 1 1 d . U . . .
H13 H 0.666423 0.947206 0.849407 0.040 Uiso 1 1 calc R . . . .
C14 C 0.6903(2) 0.8225(5) 0.7929(4) 0.0339(15) Uani 1 1 d . U . . .
H14 H 0.720057 0.841878 0.795077 0.041 Uiso 1 1 calc R . . . .
C15 C 0.6782(2) 0.7321(5) 0.7566(4) 0.0312(14) Uani 1 1 d . U . . .
H15 H 0.700285 0.692123 0.733541 0.037 Uiso 1 1 calc R . . . .
P1 P 0.5757(2) 0.3615(7) 0.6149(3) 0.0251(6) Uani 0.231(3) 1 d D U P A 1
P2 P 0.55013(16) 0.4111(12) 0.7768(4) 0.0273(8) Uani 0.231(3) 1 d D U P A 1
C16 C 0.5803(7) 0.2401(14) 0.5633(16) 0.052(3) Uani 0.231(3) 1 d D U P A 1
H16A H 0.610172 0.231739 0.544906 0.079 Uiso 0.231(3) 1 calc GR . P A 1
H16B H 0.560175 0.240475 0.520303 0.079 Uiso 0.231(3) 1 calc GR . P A 1
H16C H 0.572951 0.183568 0.597147 0.079 Uiso 0.231(3) 1 calc GR . P A 1
C17 C 0.5710(7) 0.451(2) 0.5318(13) 0.038(3) Uani 0.231(3) 1 d D U P A 1
H17B H 0.543170 0.439979 0.506124 0.057 Uiso 0.231(3) 1 calc GR . P A 1
H17C H 0.594965 0.438416 0.496405 0.057 Uiso 0.231(3) 1 calc GR . P A 1
H17A H 0.572538 0.521894 0.549660 0.057 Uiso 0.231(3) 1 calc GR . P A 1
C18 C 0.5143(3) 0.3538(16) 0.6386(8) 0.042(3) Uani 0.231(3) 1 d D U P A 1
H18B H 0.496730 0.371951 0.593711 0.051 Uiso 0.231(3) 1 calc R . P A 1
H18A H 0.506535 0.283642 0.654307 0.051 Uiso 0.231(3) 1 calc R . P A 1
C19 C 0.5051(4) 0.4301(15) 0.7041(7) 0.037(2) Uani 0.231(3) 1 d D U P A 1
H19A H 0.476276 0.416142 0.727008 0.045 Uiso 0.231(3) 1 calc R . P A 1
H19B H 0.505286 0.501096 0.685026 0.045 Uiso 0.231(3) 1 calc R . P A 1
C20 C 0.5362(10) 0.5212(19) 0.8460(13) 0.033(2) Uani 0.231(3) 1 d D U P A 1
H20A H 0.540920 0.498375 0.898067 0.050 Uiso 0.231(3) 1 calc GR . P A 1
H20B H 0.505603 0.540874 0.839528 0.050 Uiso 0.231(3) 1 calc GR . P A 1
H20C H 0.554899 0.579986 0.835369 0.050 Uiso 0.231(3) 1 calc GR . P A 1
C21 C 0.5236(9) 0.308(2) 0.8316(15) 0.053(3) Uani 0.231(3) 1 d D U P A 1
H21C H 0.536027 0.305670 0.882539 0.080 Uiso 0.231(3) 1 calc GR . P A 1
H21A H 0.528407 0.242531 0.806307 0.080 Uiso 0.231(3) 1 calc GR . P A 1
H21B H 0.492245 0.321442 0.834946 0.080 Uiso 0.231(3) 1 calc GR . P A 1
P3 P 0.66115(16) 0.4225(4) 0.8195(3) 0.0251(6) Uani 0.231(3) 1 d D U P A 1
P4 P 0.62882(13) 0.2323(2) 0.7393(2) 0.0414(7) Uani 0.231(3) 1 d D U P A 1
C22 C 0.6490(13) 0.5067(14) 0.9034(8) 0.037(2) Uani 0.231(3) 1 d D U P A 1
H22A H 0.646783 0.577791 0.886764 0.056 Uiso 0.231(3) 1 calc GR . P A 1
H22B H 0.672541 0.500428 0.940544 0.056 Uiso 0.231(3) 1 calc GR . P A 1
H22C H 0.621462 0.485590 0.926507 0.056 Uiso 0.231(3) 1 calc GR . P A 1
C23 C 0.7195(4) 0.451(2) 0.808(2) 0.042(2) Uani 0.231(3) 1 d D U P A 1
H23A H 0.734597 0.389558 0.790047 0.063 Uiso 0.231(3) 1 calc GR . P A 1
H23B H 0.731701 0.471086 0.857140 0.063 Uiso 0.231(3) 1 calc GR . P A 1
H23C H 0.723202 0.506088 0.771798 0.063 Uiso 0.231(3) 1 calc GR . P A 1
C24 C 0.6669(8) 0.2953(8) 0.8741(7) 0.048(6) Uani 0.231(3) 1 d D U P A 1
H24B H 0.692804 0.297593 0.907430 0.057 Uiso 0.231(3) 1 calc R . P A 1
H24A H 0.640843 0.283409 0.905841 0.057 Uiso 0.231(3) 1 calc R . P A 1
C25 C 0.6718(6) 0.2083(8) 0.8148(10) 0.056(5) Uani 0.231(3) 1 d D U P A 1
H25A H 0.667196 0.140960 0.838888 0.067 Uiso 0.231(3) 1 calc R . P A 1
H25B H 0.701343 0.209469 0.792281 0.067 Uiso 0.231(3) 1 calc R . P A 1
C26 C 0.6576(9) 0.171(3) 0.6529(10) 0.081(4) Uani 0.231(3) 1 d D U P A 1
H26A H 0.637062 0.166765 0.610585 0.122 Uiso 0.231(3) 1 calc GR . P A 1
H26B H 0.667652 0.102498 0.666174 0.122 Uiso 0.231(3) 1 calc GR . P A 1
H26C H 0.682564 0.213158 0.638133 0.122 Uiso 0.231(3) 1 calc GR . P A 1
C27 C 0.5933(9) 0.122(2) 0.7618(19) 0.053(3) Uani 0.231(3) 1 d D U P A 1
H27A H 0.581062 0.130755 0.812523 0.080 Uiso 0.231(3) 1 calc GR . P A 1
H27B H 0.610386 0.059211 0.759833 0.080 Uiso 0.231(3) 1 calc GR . P A 1
H27C H 0.569571 0.118538 0.724810 0.080 Uiso 0.231(3) 1 calc GR . P A 1
P1A P 0.56612(12) 0.4028(3) 0.6206(2) 0.0251(6) Uani 0.507(2) 1 d D U P A 2
P2A P 0.62125(12) 0.2346(2) 0.6908(2) 0.0414(7) Uani 0.507(2) 1 d D U P A 2
P3A P 0.56304(9) 0.4152(5) 0.80761(19) 0.0273(8) Uani 0.507(2) 1 d D U P A 2
P4A P 0.66179(14) 0.4012(4) 0.8097(3) 0.0251(6) Uani 0.507(2) 1 d D U P A 2
C22A C 0.5235(5) 0.3102(12) 0.8328(9) 0.053(3) Uani 0.507(2) 1 d D U P A 2
H22F H 0.539621 0.251484 0.852729 0.080 Uiso 0.507(2) 1 calc GR . P A 2
H22E H 0.507361 0.289577 0.787586 0.080 Uiso 0.507(2) 1 calc GR . P A 2
H22D H 0.503108 0.334910 0.871200 0.080 Uiso 0.507(2) 1 calc GR . P A 2
C23A C 0.5263(5) 0.5254(11) 0.8168(9) 0.033(2) Uani 0.507(2) 1 d D U P A 2
H23D H 0.542850 0.584895 0.834029 0.050 Uiso 0.507(2) 1 calc GR . P A 2
H23E H 0.503409 0.509664 0.853646 0.050 Uiso 0.507(2) 1 calc GR . P A 2
H23F H 0.512981 0.540300 0.767726 0.050 Uiso 0.507(2) 1 calc GR . P A 2
C24A C 0.5909(3) 0.4259(10) 0.9055(5) 0.050(4) Uani 0.507(2) 1 d D U P A 2
H24C H 0.573496 0.470251 0.939278 0.060 Uiso 0.507(2) 1 calc R . P A 2
H24D H 0.593303 0.357643 0.929054 0.060 Uiso 0.507(2) 1 calc R . P A 2
C25A C 0.6370(3) 0.4725(10) 0.8930(6) 0.037(2) Uani 0.507(2) 1 d D U P A 2
H25D H 0.655139 0.463502 0.938786 0.045 Uiso 0.507(2) 1 calc R . P A 2
H25C H 0.634794 0.546270 0.881724 0.045 Uiso 0.507(2) 1 calc R . P A 2
C26A C 0.7187(4) 0.4654(11) 0.8065(9) 0.042(2) Uani 0.507(2) 1 d D U P A 2
H26D H 0.736984 0.430529 0.769189 0.063 Uiso 0.507(2) 1 calc GR . P A 2
H26E H 0.732379 0.460772 0.856409 0.063 Uiso 0.507(2) 1 calc GR . P A 2
H26F H 0.715481 0.537230 0.792327 0.063 Uiso 0.507(2) 1 calc GR . P A 2
C27A C 0.6789(5) 0.2854(10) 0.8620(9) 0.051(5) Uani 0.507(2) 1 d D U P A 2
H27F H 0.687010 0.231934 0.825959 0.076 Uiso 0.507(2) 1 calc GR . P A 2
H27D H 0.654722 0.261392 0.893474 0.076 Uiso 0.507(2) 1 calc GR . P A 2
H27E H 0.703897 0.301718 0.894099 0.076 Uiso 0.507(2) 1 calc GR . P A 2
C16A C 0.5104(3) 0.4540(9) 0.6235(8) 0.042(3) Uani 0.507(2) 1 d D U P A 2
H16D H 0.495080 0.426454 0.667560 0.064 Uiso 0.507(2) 1 calc GR . P A 2
H16E H 0.494858 0.434261 0.577342 0.064 Uiso 0.507(2) 1 calc GR . P A 2
H16F H 0.511477 0.528548 0.626990 0.064 Uiso 0.507(2) 1 calc GR . P A 2
C17A C 0.5826(5) 0.4485(13) 0.5235(6) 0.038(3) Uani 0.507(2) 1 d D U P A 2
H17E H 0.560850 0.426663 0.486455 0.057 Uiso 0.507(2) 1 calc GR . P A 2
H17D H 0.611016 0.419397 0.510270 0.057 Uiso 0.507(2) 1 calc GR . P A 2
H17F H 0.584608 0.523087 0.523515 0.057 Uiso 0.507(2) 1 calc GR . P A 2
C18A C 0.5516(4) 0.2642(7) 0.5926(7) 0.052(3) Uani 0.507(2) 1 d D U P A 2
H18C H 0.529352 0.236360 0.627349 0.063 Uiso 0.507(2) 1 calc R . P A 2
H18D H 0.539870 0.262337 0.540525 0.063 Uiso 0.507(2) 1 calc R . P A 2
C19A C 0.5941(4) 0.1997(7) 0.5975(6) 0.060(4) Uani 0.507(2) 1 d D U P A 2
H19C H 0.613658 0.215748 0.554602 0.072 Uiso 0.507(2) 1 calc R . P A 2
H19D H 0.587220 0.125916 0.596149 0.072 Uiso 0.507(2) 1 calc R . P A 2
C20A C 0.5977(6) 0.1274(13) 0.7546(9) 0.053(3) Uani 0.507(2) 1 d D U P A 2
H20D H 0.605245 0.141176 0.807405 0.080 Uiso 0.507(2) 1 calc GR . P A 2
H20E H 0.609998 0.061619 0.739339 0.080 Uiso 0.507(2) 1 calc GR . P A 2
H20F H 0.565953 0.125452 0.749189 0.080 Uiso 0.507(2) 1 calc GR . P A 2
C21A C 0.6745(4) 0.1730(16) 0.6724(9) 0.081(4) Uani 0.507(2) 1 d D U P A 2
H21F H 0.690058 0.163643 0.720176 0.122 Uiso 0.507(2) 1 calc GR . P A 2
H21D H 0.691765 0.216336 0.638684 0.122 Uiso 0.507(2) 1 calc GR . P A 2
H21E H 0.669749 0.106501 0.648483 0.122 Uiso 0.507(2) 1 calc GR . P A 2
P1B P 0.5703(2) 0.3789(7) 0.6177(3) 0.0251(6) Uani 0.261(3) 1 d D U P A 3
P2B P 0.55281(15) 0.4129(10) 0.7850(3) 0.0273(8) Uani 0.261(3) 1 d D U P A 3
C16B C 0.5749(7) 0.463(2) 0.5348(13) 0.038(3) Uani 0.261(3) 1 d D U P A 3
H16H H 0.556420 0.436808 0.494076 0.057 Uiso 0.261(3) 1 calc GR . P A 3
H16G H 0.605275 0.464601 0.517808 0.057 Uiso 0.261(3) 1 calc GR . P A 3
H16I H 0.565567 0.531918 0.548471 0.057 Uiso 0.261(3) 1 calc GR . P A 3
C17B C 0.5577(7) 0.2549(15) 0.5679(17) 0.052(3) Uani 0.261(3) 1 d D U P A 3
H17G H 0.582361 0.235933 0.535634 0.079 Uiso 0.261(3) 1 calc GR . P A 3
H17H H 0.531590 0.263308 0.536712 0.079 Uiso 0.261(3) 1 calc GR . P A 3
H17I H 0.552711 0.201238 0.605389 0.079 Uiso 0.261(3) 1 calc GR . P A 3
C18B C 0.5111(3) 0.4130(14) 0.6456(7) 0.042(3) Uani 0.261(3) 1 d D U P A 3
H18E H 0.506785 0.487845 0.643646 0.051 Uiso 0.261(3) 1 calc R . P A 3
H18F H 0.490293 0.380680 0.610129 0.051 Uiso 0.261(3) 1 calc R . P A 3
C19B C 0.5033(3) 0.3730(14) 0.7273(7) 0.037(2) Uani 0.261(3) 1 d D U P A 3
H19E H 0.500259 0.297794 0.727258 0.045 Uiso 0.261(3) 1 calc R . P A 3
H19F H 0.476454 0.403157 0.748757 0.045 Uiso 0.261(3) 1 calc R . P A 3
C20B C 0.5406(8) 0.3367(19) 0.8707(9) 0.053(3) Uani 0.261(3) 1 d D U P A 3
H20G H 0.551969 0.267418 0.864260 0.080 Uiso 0.261(3) 1 calc GR . P A 3
H20H H 0.509053 0.333968 0.878350 0.080 Uiso 0.261(3) 1 calc GR . P A 3
H20I H 0.554421 0.368582 0.914668 0.080 Uiso 0.261(3) 1 calc GR . P A 3
C21B C 0.5320(8) 0.5425(14) 0.8241(15) 0.033(2) Uani 0.261(3) 1 d D U P A 3
H21G H 0.554426 0.572869 0.856447 0.050 Uiso 0.261(3) 1 calc GR . P A 3
H21H H 0.505458 0.531355 0.853575 0.050 Uiso 0.261(3) 1 calc GR . P A 3
H21I H 0.525736 0.588561 0.781883 0.050 Uiso 0.261(3) 1 calc GR . P A 3
P3B P 0.66115(16) 0.4225(4) 0.8195(3) 0.0251(6) Uani 0.261(3) 1 d D U P A 3
P4B P 0.62882(13) 0.2323(2) 0.7393(2) 0.0414(7) Uani 0.261(3) 1 d D U P A 3
C22B C 0.7156(5) 0.482(2) 0.796(2) 0.042(2) Uani 0.261(3) 1 d D U P A 3
H22G H 0.730231 0.440735 0.757520 0.063 Uiso 0.261(3) 1 calc GR . P A 3
H22H H 0.733587 0.484239 0.841786 0.063 Uiso 0.261(3) 1 calc GR . P A 3
H22I H 0.711079 0.551149 0.777042 0.063 Uiso 0.261(3) 1 calc GR . P A 3
C23B C 0.6511(11) 0.4844(18) 0.9110(8) 0.037(2) Uani 0.261(3) 1 d D U P A 3
H23G H 0.635541 0.548770 0.902951 0.056 Uiso 0.261(3) 1 calc GR . P A 3
H23H H 0.678943 0.498170 0.936074 0.056 Uiso 0.261(3) 1 calc GR . P A 3
H23I H 0.633455 0.439364 0.942875 0.056 Uiso 0.261(3) 1 calc GR . P A 3
C24B C 0.6830(6) 0.2937(8) 0.8571(10) 0.048(6) Uani 0.261(3) 1 d D U P A 3
H24E H 0.710833 0.276418 0.831844 0.057 Uiso 0.261(3) 1 calc R . P A 3
H24F H 0.688366 0.298287 0.912193 0.057 Uiso 0.261(3) 1 calc R . P A 3
C25B C 0.6483(6) 0.2104(8) 0.8403(6) 0.056(5) Uani 0.261(3) 1 d D U P A 3
H25E H 0.623591 0.216322 0.876034 0.067 Uiso 0.261(3) 1 calc R . P A 3
H25F H 0.661147 0.141555 0.845370 0.067 Uiso 0.261(3) 1 calc R . P A 3
C26B C 0.5853(8) 0.134(2) 0.7387(12) 0.053(3) Uani 0.261(3) 1 d D U P A 3
H26G H 0.567579 0.141144 0.784465 0.080 Uiso 0.261(3) 1 calc GR . P A 3
H26H H 0.598436 0.066388 0.737128 0.080 Uiso 0.261(3) 1 calc GR . P A 3
H26I H 0.566822 0.144094 0.694097 0.080 Uiso 0.261(3) 1 calc GR . P A 3
C27B C 0.6718(8) 0.152(2) 0.6850(12) 0.081(4) Uani 0.261(3) 1 d D U P A 3
H27I H 0.698563 0.192560 0.679167 0.122 Uiso 0.261(3) 1 calc R . P A 3
H27G H 0.678247 0.090072 0.713350 0.122 Uiso 0.261(3) 1 calc R . P A 3
H27H H 0.660427 0.134533 0.635040 0.122 Uiso 0.261(3) 1 calc R . P A 3

loop_
_atom_site_aniso_label
_atom_site_aniso_U_11
_atom_site_aniso_U_22
_atom_site_aniso_U_33
_atom_site_aniso_U_23
_atom_site_aniso_U_13
_atom_site_aniso_U_12
Mn1 0.0170(4) 0.0235(5) 0.0332(5) -0.0078(4) 0.0023(4) -0.0026(4)
Si1 0.0172(7) 0.0285(9) 0.0273(9) -0.0021(7) 0.0017(7) -0.0025(7)
N1 0.023(2) 0.036(3) 0.020(2) -0.004(2) 0.0018(19) -0.007(2)
N2 0.022(2) 0.042(3) 0.027(3) -0.004(2) 0.002(2) -0.003(2)
C1 0.019(3) 0.034(3) 0.021(3) -0.006(2) 0.001(2) -0.008(2)
C2 0.026(3) 0.055(4) 0.022(3) 0.004(3) 0.002(2) -0.007(3)
C3 0.024(3) 0.061(5) 0.025(3) -0.001(3) 0.003(3) -0.005(3)
C4 0.028(3) 0.037(3) 0.022(3) 0.005(3) 0.003(3) 0.000(3)
C5 0.036(3) 0.039(4) 0.035(4) 0.002(3) 0.000(3) -0.001(3)
C6 0.028(3) 0.060(5) 0.035(4) -0.002(3) -0.005(3) 0.000(3)
C7 0.024(3) 0.053(4) 0.039(4) 0.002(3) 0.006(3) 0.005(3)
C8 0.021(3) 0.069(5) 0.062(5) 0.018(4) 0.002(3) 0.001(3)
C9 0.048(5) 0.061(5) 0.060(5) -0.010(4) 0.016(4) 0.012(4)
C10 0.024(3) 0.022(3) 0.018(3) -0.003(2) -0.001(2) -0.003(2)
C11 0.025(3) 0.031(3) 0.025(3) 0.004(2) 0.001(2) -0.001(2)
C12 0.041(3) 0.026(3) 0.029(3) -0.002(3) -0.002(3) 0.007(3)
C13 0.048(3) 0.029(3) 0.024(3) 0.002(3) -0.008(3) -0.008(3)
C14 0.033(3) 0.043(4) 0.025(3) 0.002(3) -0.004(3) -0.012(3)
C15 0.021(3) 0.039(4) 0.033(3) 0.001(3) 0.001(3) -0.004(3)
P1 0.0269(7) 0.0136(18) 0.0347(9) -0.0119(9) -0.0034(7) 0.0009(9)
P2 0.0184(15) 0.0309(11) 0.033(2) -0.003(2) 0.0017(14) -0.0052(15)
C16 0.067(7) 0.039(5) 0.052(10) -0.025(5) -0.018(6) -0.012(5)
C17 0.036(6) 0.049(5) 0.029(4) -0.012(4) -0.009(4) -0.006(5)
C18 0.031(3) 0.054(8) 0.042(5) -0.009(5) -0.009(4) -0.007(5)
C19 0.027(4) 0.050(6) 0.035(4) -0.010(3) -0.014(3) 0.007(4)
C20 0.019(6) 0.049(5) 0.031(6) -0.009(5) -0.001(5) 0.002(4)
C21 0.048(6) 0.051(6) 0.060(7) 0.011(5) 0.013(5) -0.010(4)
P3 0.0269(7) 0.0136(18) 0.0347(9) -0.0119(9) -0.0034(7) 0.0009(9)
P4 0.0455(15) 0.0251(12) 0.054(2) -0.0156(16) -0.0114(17) 0.0018(11)
C22 0.027(4) 0.050(6) 0.035(4) -0.010(3) -0.014(3) 0.007(4)
C23 0.025(3) 0.053(7) 0.047(6) 0.023(5) -0.014(3) -0.005(4)
C24 0.045(16) 0.032(7) 0.066(12) 0.010(6) -0.019(10) -0.005(7)
C25 0.041(12) 0.030(7) 0.096(9) 0.002(8) -0.028(9) 0.006(8)
C26 0.072(8) 0.058(8) 0.115(9) -0.013(8) -0.001(6) 0.045(8)
C27 0.067(7) 0.023(4) 0.070(7) 0.005(4) -0.035(5) 0.002(4)
P1A 0.0269(7) 0.0136(18) 0.0347(9) -0.0119(9) -0.0034(7) 0.0009(9)
P2A 0.0455(15) 0.0251(12) 0.054(2) -0.0156(16) -0.0114(17) 0.0018(11)
P3A 0.0184(15) 0.0309(11) 0.033(2) -0.003(2) 0.0017(14) -0.0052(15)
P4A 0.0269(7) 0.0136(18) 0.0347(9) -0.0119(9) -0.0034(7) 0.0009(9)
C22A 0.048(6) 0.051(6) 0.060(7) 0.011(5) 0.013(5) -0.010(4)
C23A 0.019(6) 0.049(5) 0.031(6) -0.009(5) -0.001(5) 0.002(4)
C24A 0.035(6) 0.081(11) 0.034(6) 0.005(7) -0.004(5) 0.006(6)
C25A 0.027(4) 0.050(6) 0.035(4) -0.010(3) -0.014(3) 0.007(4)
C26A 0.025(3) 0.053(7) 0.047(6) 0.023(5) -0.014(3) -0.005(4)
C27A 0.059(12) 0.036(9) 0.057(12) 0.017(8) -0.005(9) 0.009(7)
C16A 0.031(3) 0.054(8) 0.042(5) -0.009(5) -0.009(4) -0.007(5)
C17A 0.036(6) 0.049(5) 0.029(4) -0.012(4) -0.009(4) -0.006(5)
C18A 0.067(7) 0.039(5) 0.052(10) -0.025(5) -0.018(6) -0.012(5)
C19A 0.089(10) 0.032(8) 0.058(8) -0.015(7) -0.025(8) 0.000(7)
C20A 0.067(7) 0.023(4) 0.070(7) 0.005(4) -0.035(5) 0.002(4)
C21A 0.072(8) 0.058(8) 0.115(9) -0.013(8) -0.001(6) 0.045(8)
P1B 0.0269(7) 0.0136(18) 0.0347(9) -0.0119(9) -0.0034(7) 0.0009(9)
P2B 0.0184(15) 0.0309(11) 0.033(2) -0.003(2) 0.0017(14) -0.0052(15)
C16B 0.036(6) 0.049(5) 0.029(4) -0.012(4) -0.009(4) -0.006(5)
C17B 0.067(7) 0.039(5) 0.052(10) -0.025(5) -0.018(6) -0.012(5)
C18B 0.031(3) 0.054(8) 0.042(5) -0.009(5) -0.009(4) -0.007(5)
C19B 0.027(4) 0.050(6) 0.035(4) -0.010(3) -0.014(3) 0.007(4)
C20B 0.048(6) 0.051(6) 0.060(7) 0.011(5) 0.013(5) -0.010(4)
C21B 0.019(6) 0.049(5) 0.031(6) -0.009(5) -0.001(5) 0.002(4)
P3B 0.0269(7) 0.0136(18) 0.0347(9) -0.0119(9) -0.0034(7) 0.0009(9)
P4B 0.0455(15) 0.0251(12) 0.054(2) -0.0156(16) -0.0114(17) 0.0018(11)
C22B 0.025(3) 0.053(7) 0.047(6) 0.023(5) -0.014(3) -0.005(4)
C23B 0.027(4) 0.050(6) 0.035(4) -0.010(3) -0.014(3) 0.007(4)
C24B 0.045(16) 0.032(7) 0.066(12) 0.010(6) -0.019(10) -0.005(7)
C25B 0.041(12) 0.030(7) 0.096(9) 0.002(8) -0.028(9) 0.006(8)
C26B 0.067(7) 0.023(4) 0.070(7) 0.005(4) -0.035(5) 0.002(4)
C27B 0.072(8) 0.058(8) 0.115(9) -0.013(8) -0.001(6) 0.045(8)

loop_
_atom_type_symbol
_atom_type_description
_atom_type_scat_dispersion_real
_atom_type_scat_dispersion_imag
_atom_type_scat_source
C C 0.0033 0.0016 'International Tables Vol C Tables 4.2.6.8 and 6.1.1.4'
H H 0.0000 0.0000 'International Tables Vol C Tables 4.2.6.8 and 6.1.1.4'
Mn Mn 0.3368 0.7283 'International Tables Vol C Tables 4.2.6.8 and 6.1.1.4'
N N 0.0061 0.0033 'International Tables Vol C Tables 4.2.6.8 and 6.1.1.4'
P P 0.1023 0.0942 'International Tables Vol C Tables 4.2.6.8 and 6.1.1.4'
Si Si 0.0817 0.0704 'International Tables Vol C Tables 4.2.6.8 and 6.1.1.4'

loop_
_geom_angle_atom_site_label_1
_geom_angle_atom_site_label_2
_geom_angle_atom_site_label_3
_geom_angle
Si1 Mn1 H1 85(3)
P1 Mn1 H1 78(3)
P1 Mn1 Si1 94.3(2)
P1 Mn1 P3 171.6(2)
P1 Mn1 P4 90.9(2)
P2 Mn1 H1 163(3)
P2 Mn1 Si1 93.0(4)
P2 Mn1 P1 85.70(17)
P2 Mn1 P3 100.6(2)
P2 Mn1 P4 99.0(4)
P3 Mn1 H1 96(3)
P3 Mn1 Si1 90.98(16)
P4 Mn1 H1 84(3)
P4 Mn1 Si1 167.27(12)
P4 Mn1 P3 82.71(17)
P1A Mn1 H1 86(3)
P1A Mn1 Si1 81.50(12)
P2A Mn1 H1 73(3)
P2A Mn1 Si1 155.03(12)
P2A Mn1 P1A 84.76(13)
P3A Mn1 H1 179(3)
P3A Mn1 Si1 94.14(16)
P3A Mn1 P1A 94.43(14)
P3A Mn1 P2A 107.67(19)
P4A Mn1 H1 92(3)
P4A Mn1 Si1 97.35(17)
P4A Mn1 P1A 178.24(16)
P4A Mn1 P2A 95.84(18)
P4A Mn1 P3A 86.98(15)
P1B Mn1 H1 83(3)
P1B Mn1 Si1 88.9(2)
P1B Mn1 P3B 178.5(2)
P1B Mn1 P4B 97.1(2)
P2B Mn1 H1 168(3)
P2B Mn1 Si1 93.1(4)
P2B Mn1 P1B 85.32(17)
P2B Mn1 P3B 96.2(2)
P2B Mn1 P4B 98.6(4)
P3B Mn1 H1 96(3)
P3B Mn1 Si1 90.98(16)
P4B Mn1 H1 84(3)
P4B Mn1 Si1 167.27(12)
P4B Mn1 P3B 82.71(17)
Mn1 Si1 H2 118(2)
C1 Si1 Mn1 123.0(2)
C1 Si1 H2 91(2)
C10 Si1 Mn1 133.02(19)
C10 Si1 H2 92(2)
C10 Si1 C1 89.6(2)
C1 N1 C2 111.3(5)
C1 N1 C4 126.6(5)
C2 N1 C4 122.0(5)
C1 N2 C3 110.6(6)
C1 N2 C7 126.9(5)
C3 N2 C7 122.5(5)
N1 C1 Si1 126.8(4)
N1 C1 N2 104.0(5)
N2 C1 Si1 129.1(5)
N1 C2 H1A 126.6
C3 C2 N1 106.9(6)
C3 C2 H1A 126.6
N2 C3 H3 126.4
C2 C3 N2 107.2(6)
C2 C3 H3 126.4
N1 C4 H4 106(4)
N1 C4 C5 110.2(5)
N1 C4 C6 109.0(5)
C5 C4 H4 106(4)
C5 C4 C6 113.5(6)
C6 C4 H4 112(4)
C4 C5 H5A 109.5
C4 C5 H5B 109.5
C4 C5 H5C 109.5
H5A C5 H5B 109.5
H5A C5 H5C 109.5
H5B C5 H5C 109.5
C4 C6 H6A 109.5
C4 C6 H6B 109.5
C4 C6 H6C 109.5
H6A C6 H6B 109.5
H6A C6 H6C 109.5
H6B C6 H6C 109.5
N2 C7 H7 108.2
N2 C7 C8 108.6(6)
N2 C7 C9 110.9(6)
C8 C7 H7 108.2
C9 C7 H7 108.2
C9 C7 C8 112.6(6)
C7 C8 H8A 109.5
C7 C8 H8B 109.5
C7 C8 H8C 109.5
H8A C8 H8B 109.5
H8A C8 H8C 109.5
H8B C8 H8C 109.5
C7 C9 H9A 109.5
C7 C9 H9B 109.5
C7 C9 H9C 109.5
H9A C9 H9B 109.5
H9A C9 H9C 109.5
H9B C9 H9C 109.5
C11 C10 Si1 121.5(4)
C11 C10 C15 115.4(6)
C15 C10 Si1 122.9(5)
C10 C11 H11 118.8
C12 C11 C10 122.4(6)
C12 C11 H11 118.8
C11 C12 H12 120.3
C13 C12 C11 119.4(6)
C13 C12 H12 120.3
C12 C13 H13 120.1
C14 C13 C12 119.7(6)
C14 C13 H13 120.1
C13 C14 H14 120.0
C15 C14 C13 120.0(6)
C15 C14 H14 120.0
C10 C15 H15 118.5
C14 C15 C10 123.1(6)
C14 C15 H15 118.5
C16 P1 Mn1 124.2(10)
C16 P1 C17 99.1(5)
C16 P1 C18 97.9(4)
C17 P1 Mn1 122.3(10)
C17 P1 C18 97.3(5)
C18 P1 Mn1 110.5(3)
C19 P2 Mn1 109.7(4)
C19 P2 C20 99.7(5)
C20 P2 Mn1 122.3(12)
C21 P2 Mn1 125.9(14)
C21 P2 C19 97.4(5)
C21 P2 C20 96.6(5)
P1 C16 H16A 109.5
P1 C16 H16B 109.5
P1 C16 H16C 109.5
H16A C16 H16B 109.5
H16A C16 H16C 109.5
H16B C16 H16C 109.5
P1 C17 H17B 109.5
P1 C17 H17C 109.5
P1 C17 H17A 109.5
H17B C17 H17C 109.5
H17B C17 H17A 109.5
H17C C17 H17A 109.5
P1 C18 H18B 110.1
P1 C18 H18A 110.1
H18B C18 H18A 108.5
C19 C18 P1 107.8(6)
C19 C18 H18B 110.1
C19 C18 H18A 110.1
P2 C19 H19A 110.4
P2 C19 H19B 110.4
C18 C19 P2 106.6(6)
C18 C19 H19A 110.4
C18 C19 H19B 110.4
H19A C19 H19B 108.6
P2 C20 H20A 109.5
P2 C20 H20B 109.5
P2 C20 H20C 109.5
H20A C20 H20B 109.5
H20A C20 H20C 109.5
H20B C20 H20C 109.5
P2 C21 H21C 109.5
P2 C21 H21A 109.5
P2 C21 H21B 109.5
H21C C21 H21A 109.5
H21C C21 H21B 109.5
H21A C21 H21B 109.5
C22 P3 Mn1 124.0(11)
C22 P3 C24 97.4(5)
C23 P3 Mn1 123.2(12)
C23 P3 C22 99.2(5)
C23 P3 C24 97.9(4)
C24 P3 Mn1 109.7(4)
C25 P4 Mn1 114.2(3)
C25 P4 C26 99.7(5)
C26 P4 Mn1 111.1(13)
C27 P4 Mn1 132.3(12)
C27 P4 C25 97.4(5)
C27 P4 C26 96.6(5)
P3 C22 H22A 109.5
P3 C22 H22B 109.5
P3 C22 H22C 109.5
H22A C22 H22B 109.5
H22A C22 H22C 109.5
H22B C22 H22C 109.5
P3 C23 H23A 109.5
P3 C23 H23B 109.5
P3 C23 H23C 109.5
H23A C23 H23B 109.5
H23A C23 H23C 109.5
H23B C23 H23C 109.5
P3 C24 H24B 110.2
P3 C24 H24A 110.2
H24B C24 H24A 108.5
C25 C24 P3 107.6(6)
C25 C24 H24B 110.2
C25 C24 H24A 110.2
P4 C25 H25A 110.4
P4 C25 H25B 110.4
C24 C25 P4 106.5(6)
C24 C25 H25A 110.4
C24 C25 H25B 110.4
H25A C25 H25B 108.6
P4 C26 H26A 109.5
P4 C26 H26B 109.5
P4 C26 H26C 109.5
H26A C26 H26B 109.5
H26A C26 H26C 109.5
H26B C26 H26C 109.5
P4 C27 H27A 109.5
P4 C27 H27B 109.5
P4 C27 H27C 109.5
H27A C27 H27B 109.5
H27A C27 H27C 109.5
H27B C27 H27C 109.5
C16A P1A Mn1 126.1(5)
C16A P1A C17A 99.2(5)
C16A P1A C18A 97.8(4)
C17A P1A Mn1 121.4(5)
C17A P1A C18A 97.2(5)
C18A P1A Mn1 109.4(3)
C19A P2A Mn1 112.4(3)
C19A P2A C20A 99.6(5)
C20A P2A Mn1 122.8(7)
C21A P2A Mn1 123.0(7)
C21A P2A C19A 97.3(5)
C21A P2A C20A 96.7(4)
C22A P3A Mn1 123.8(7)
C22A P3A C24A 97.2(5)
C23A P3A Mn1 124.2(7)
C23A P3A C22A 99.0(5)
C23A P3A C24A 97.7(4)
C24A P3A Mn1 109.1(3)
C25A P4A Mn1 108.0(3)
C25A P4A C26A 99.8(5)
C26A P4A Mn1 125.7(5)
C27A P4A Mn1 123.9(5)
C27A P4A C25A 97.4(5)
C27A P4A C26A 96.6(4)
P3A C22A H22F 109.5
P3A C22A H22E 109.5
P3A C22A H22D 109.5
H22F C22A H22E 109.5
H22F C22A H22D 109.5
H22E C22A H22D 109.5
P3A C23A H23D 109.5
P3A C23A H23E 109.5
P3A C23A H23F 109.5
H23D C23A H23E 109.5
H23D C23A H23F 109.5
H23E C23A H23F 109.5
P3A C24A H24C 110.2
P3A C24A H24D 110.2
H24C C24A H24D 108.5
C25A C24A P3A 107.6(5)
C25A C24A H24C 110.2
C25A C24A H24D 110.2
P4A C25A H25D 110.5
P4A C25A H25C 110.5
C24A C25A P4A 106.3(5)
C24A C25A H25D 110.5
C24A C25A H25C 110.5
H25D C25A H25C 108.7
P4A C26A H26D 109.5
P4A C26A H26E 109.5
P4A C26A H26F 109.5
H26D C26A H26E 109.5
H26D C26A H26F 109.5
H26E C26A H26F 109.5
P4A C27A H27F 109.5
P4A C27A H27D 109.5
P4A C27A H27E 109.5
H27F C27A H27D 109.5
H27F C27A H27E 109.5
H27D C27A H27E 109.5
P1A C16A H16D 109.5
P1A C16A H16E 109.5
P1A C16A H16F 109.5
H16D C16A H16E 109.5
H16D C16A H16F 109.5
H16E C16A H16F 109.5
P1A C17A H17E 109.5
P1A C17A H17D 109.5
P1A C17A H17F 109.5
H17E C17A H17D 109.5
H17E C17A H17F 109.5
H17D C17A H17F 109.5
P1A C18A H18C 110.2
P1A C18A H18D 110.2
H18C C18A H18D 108.5
C19A C18A P1A 107.6(5)
C19A C18A H18C 110.2
C19A C18A H18D 110.2
P2A C19A H19C 110.4
P2A C19A H19D 110.4
C18A C19A P2A 106.5(6)
C18A C19A H19C 110.4
C18A C19A H19D 110.4
H19C C19A H19D 108.6
P2A C20A H20D 109.5
P2A C20A H20E 109.5
P2A C20A H20F 109.5
H20D C20A H20E 109.5
H20D C20A H20F 109.5
H20E C20A H20F 109.5
P2A C21A H21F 109.5
P2A C21A H21D 109.5
P2A C21A H21E 109.5
H21F C21A H21D 109.5
H21F C21A H21E 109.5
H21D C21A H21E 109.5
C16B P1B Mn1 120.5(10)
C16B P1B C17B 99.1(5)
C16B P1B C18B 97.9(4)
C17B P1B Mn1 126.8(11)
C17B P1B C18B 97.3(5)
C18B P1B Mn1 109.5(4)
C19B P2B Mn1 111.8(3)
C19B P2B C21B 99.7(5)
C20B P2B Mn1 124.3(11)
C20B P2B C19B 97.4(5)
C20B P2B C21B 96.5(5)
C21B P2B Mn1 122.0(11)
P1B C16B H16H 109.5
P1B C16B H16G 109.5
P1B C16B H16I 109.5
H16H C16B H16G 109.5
H16H C16B H16I 109.5
H16G C16B H16I 109.5
P1B C17B H17G 109.5
P1B C17B H17H 109.5
P1B C17B H17I 109.5
H17G C17B H17H 109.5
H17G C17B H17I 109.5
H17H C17B H17I 109.5
P1B C18B H18E 110.2
P1B C18B H18F 110.2
H18E C18B H18F 108.5
C19B C18B P1B 107.6(6)
C19B C18B H18E 110.2
C19B C18B H18F 110.2
P2B C19B H19E 110.4
P2B C19B H19F 110.4
C18B C19B P2B 106.5(6)
C18B C19B H19E 110.4
C18B C19B H19F 110.4
H19E C19B H19F 108.6
P2B C20B H20G 109.5
P2B C20B H20H 109.5
P2B C20B H20I 109.5
H20G C20B H20H 109.5
H20G C20B H20I 109.5
H20H C20B H20I 109.5
P2B C21B H21G 109.5
P2B C21B H21H 109.5
P2B C21B H21I 109.5
H21G C21B H21H 109.5
H21G C21B H21I 109.5
H21H C21B H21I 109.5
C22B P3B Mn1 115.6(11)
C22B P3B C24B 97.3(5)
C23B P3B Mn1 129.2(10)
C23B P3B C22B 99.2(5)
C23B P3B C24B 98.0(4)
C24B P3B Mn1 112.0(3)
C25B P4B Mn1 111.1(4)
C25B P4B C27B 99.8(5)
C26B P4B Mn1 121.9(11)
C26B P4B C25B 97.3(5)
C26B P4B C27B 96.6(5)
C27B P4B Mn1 125.0(11)
P3B C22B H22G 109.5
P3B C22B H22H 109.5
P3B C22B H22I 109.5
H22G C22B H22H 109.5
H22G C22B H22I 109.5
H22H C22B H22I 109.5
P3B C23B H23G 109.5
P3B C23B H23H 109.5
P3B C23B H23I 109.5
H23G C23B H23H 109.5
H23G C23B H23I 109.5
H23H C23B H23I 109.5
P3B C24B H24E 110.1
P3B C24B H24F 110.1
H24E C24B H24F 108.4
C25B C24B P3B 107.9(6)
C25B C24B H24E 110.1
C25B C24B H24F 110.1
P4B C25B H25E 110.4
P4B C25B H25F 110.4
C24B C25B P4B 106.8(6)
C24B C25B H25E 110.4
C24B C25B H25F 110.4
H25E C25B H25F 108.6
P4B C26B H26G 109.5
P4B C26B H26H 109.5
P4B C26B H26I 109.5
H26G C26B H26H 109.5
H26G C26B H26I 109.5
H26H C26B H26I 109.5
P4B C27B H27I 109.5
P4B C27B H27G 109.5
P4B C27B H27H 109.5
H27I C27B H27G 109.5
H27I C27B H27H 109.5
H27G C27B H27H 109.5

loop_
_geom_bond_atom_site_label_1
_geom_bond_atom_site_label_2
_geom_bond_distance
Mn1 H1 1.58(7)
Mn1 Si1 2.292(2)
Mn1 P1 2.197(4)
Mn1 P2 2.186(4)
Mn1 P3 2.266(5)
Mn1 P4 2.234(3)
Mn1 P1A 2.232(3)
Mn1 P2A 2.195(3)
Mn1 P3A 2.194(3)
Mn1 P4A 2.132(5)
Mn1 P1B 2.210(4)
Mn1 P2B 2.189(4)
Mn1 P3B 2.266(5)
Mn1 P4B 2.234(3)
Si1 H2 1.50(6)
Si1 C1 2.004(6)
Si1 C10 1.956(6)
N1 C1 1.351(8)
N1 C2 1.375(8)
N1 C4 1.490(8)
N2 C1 1.365(7)
N2 C3 1.375(8)
N2 C7 1.486(9)
C2 H1A 0.9300
C2 C3 1.334(9)
C3 H3 0.9300
C4 H4 0.92(6)
C4 C5 1.514(9)
C4 C6 1.527(9)
C5 H5A 0.9600
C5 H5B 0.9600
C5 H5C 0.9600
C6 H6A 0.9600
C6 H6B 0.9600
C6 H6C 0.9600
C7 H7 0.9800
C7 C8 1.524(9)
C7 C9 1.512(11)
C8 H8A 0.9600
C8 H8B 0.9600
C8 H8C 0.9600
C9 H9A 0.9600
C9 H9B 0.9600
C9 H9C 0.9600
C10 C11 1.399(8)
C10 C15 1.406(8)
C11 H11 0.9300
C11 C12 1.392(9)
C12 H12 0.9300
C12 C13 1.390(9)
C13 H13 0.9300
C13 C14 1.375(9)
C14 H14 0.9300
C14 C15 1.370(9)
C15 H15 0.9300
P1 C16 1.802(9)
P1 C17 1.851(9)
P1 C18 1.896(8)
P2 C19 1.867(8)
P2 C20 1.902(9)
P2 C21 1.815(9)
C16 H16A 0.9600
C16 H16B 0.9600
C16 H16C 0.9600
C17 H17B 0.9600
C17 H17C 0.9600
C17 H17A 0.9600
C18 H18B 0.9700
C18 H18A 0.9700
C18 C19 1.525(11)
C19 H19A 0.9700
C19 H19B 0.9700
C20 H20A 0.9600
C20 H20B 0.9600
C20 H20C 0.9600
C21 H21C 0.9600
C21 H21A 0.9600
C21 H21B 0.9600
P3 C22 1.850(9)
P3 C23 1.802(9)
P3 C24 1.896(8)
P4 C25 1.867(8)
P4 C26 1.902(9)
P4 C27 1.815(9)
C22 H22A 0.9600
C22 H22B 0.9600
C22 H22C 0.9600
C23 H23A 0.9600
C23 H23B 0.9600
C23 H23C 0.9600
C24 H24B 0.9700
C24 H24A 0.9700
C24 C25 1.526(11)
C25 H25A 0.9700
C25 H25B 0.9700
C26 H26A 0.9600
C26 H26B 0.9600
C26 H26C 0.9600
C27 H27A 0.9600
C27 H27B 0.9600
C27 H27C 0.9600
P1A C16A 1.803(9)
P1A C17A 1.851(9)
P1A C18A 1.896(8)
P2A C19A 1.867(8)
P2A C20A 1.902(9)
P2A C21A 1.814(9)
P3A C22A 1.851(9)
P3A C23A 1.803(9)
P3A C24A 1.897(8)
P4A C25A 1.867(8)
P4A C26A 1.901(9)
P4A C27A 1.816(9)
C22A H22F 0.9600
C22A H22E 0.9600
C22A H22D 0.9600
C23A H23D 0.9600
C23A H23E 0.9600
C23A H23F 0.9600
C24A H24C 0.9700
C24A H24D 0.9700
C24A C25A 1.527(11)
C25A H25D 0.9700
C25A H25C 0.9700
C26A H26D 0.9600
C26A H26E 0.9600
C26A H26F 0.9600
C27A H27F 0.9600
C27A H27D 0.9600
C27A H27E 0.9600
C16A H16D 0.9600
C16A H16E 0.9600
C16A H16F 0.9600
C17A H17E 0.9600
C17A H17D 0.9600
C17A H17F 0.9600
C18A H18C 0.9700
C18A H18D 0.9700
C18A C19A 1.526(11)
C19A H19C 0.9700
C19A H19D 0.9700
C20A H20D 0.9600
C20A H20E 0.9600
C20A H20F 0.9600
C21A H21F 0.9600
C21A H21D 0.9600
C21A H21E 0.9600
P1B C16B 1.802(9)
P1B C17B 1.851(9)
P1B C18B 1.896(8)
P2B C19B 1.867(8)
P2B C20B 1.815(9)
P2B C21B 1.902(9)
C16B H16H 0.9600
C16B H16G 0.9600
C16B H16I 0.9600
C17B H17G 0.9600
C17B H17H 0.9600
C17B H17I 0.9600
C18B H18E 0.9700
C18B H18F 0.9700
C18B C19B 1.526(11)
C19B H19E 0.9700
C19B H19F 0.9700
C20B H20G 0.9600
C20B H20H 0.9600
C20B H20I 0.9600
C21B H21G 0.9600
C21B H21H 0.9600
C21B H21I 0.9600
P3B C22B 1.850(9)
P3B C23B 1.802(9)
P3B C24B 1.896(8)
P4B C25B 1.867(8)
P4B C26B 1.816(9)
P4B C27B 1.901(9)
C22B H22G 0.9600
C22B H22H 0.9600
C22B H22I 0.9600
C23B H23G 0.9600
C23B H23H 0.9600
C23B H23I 0.9600
C24B H24E 0.9700
C24B H24F 0.9700
C24B C25B 1.525(11)
C25B H25E 0.9700
C25B H25F 0.9700
C26B H26G 0.9600
C26B H26H 0.9600
C26B H26I 0.9600
C27B H27I 0.9600
C27B H27G 0.9600
C27B H27H 0.9600
